data_7152340
loop_
_publ_author_name
'Guan, Yifu'
'Zhang, Hongbin'
'Pan, Chengxue'
'Wang, Jia'
'Huang, Rong'
'Li, Qilin'

_publ_section_title
;
 Flexible synthesis of montanine-like alkaloids: revisiting the structure
 of montabuphine
;
_journal_issue 19
_journal_name_full 'Organic &amp; Biomolecular Chemistry'
_journal_page_first 3812
_journal_paper_doi 10.1039/c2ob25374g
_journal_volume 10
_journal_year 2012
_chemical_formula_moiety 'C15 H17 N O4 S'
_chemical_formula_sum 'C15 H17 N O4 S'
_chemical_formula_weight 307.36
_chemical_name_systematic
;
?
;
_space_group_IT_number 14
_symmetry_cell_setting monoclinic
_symmetry_space_group_name_Hall '-P 2ybc'
_symmetry_space_group_name_H-M 'P 1 21/c 1'
_atom_sites_solution_hydrogens geom
_atom_sites_solution_primary direct
_atom_sites_solution_secondary difmap
_audit_creation_method SHELXL-97
_cell_angle_alpha 90.00
_cell_angle_beta 97.621(2)
_cell_angle_gamma 90.00
_cell_formula_units_Z 4
_cell_length_a 7.7625(13)
_cell_length_b 10.6733(18)
_cell_length_c 17.788(3)
_cell_measurement_reflns_used 1008
_cell_measurement_temperature 298(2)
_cell_measurement_theta_max 19.49
_cell_measurement_theta_min 2.23
_cell_volume 1460.7(4)
_computing_cell_refinement 'Bruker apex II'
_computing_data_collection 'Bruker apex II'
_computing_data_reduction 'Bruker SAINT'
_computing_molecular_graphics 'Bruker SHELXTL'
_computing_publication_material 'Bruker SHELXTL'
_computing_structure_refinement 'SHELXL-97 (Sheldrick, 1997)'
_computing_structure_solution 'SHELXS-97 (Sheldrick, 1990)'
_diffrn_ambient_temperature 298(2)
_diffrn_measured_fraction_theta_full 1.000
_diffrn_measured_fraction_theta_max 1.000
_diffrn_measurement_device_type 'CCD area detector'
_diffrn_measurement_method 'phi and omega scans'
_diffrn_radiation_monochromator graphite
_diffrn_radiation_source 'fine-focus sealed tube'
_diffrn_radiation_type MoK\a
_diffrn_radiation_wavelength 0.71073
_diffrn_reflns_av_R_equivalents 0.0525
_diffrn_reflns_av_sigmaI/netI 0.0621
_diffrn_reflns_limit_h_max 8
_diffrn_reflns_limit_h_min -9
_diffrn_reflns_limit_k_max 11
_diffrn_reflns_limit_k_min -12
_diffrn_reflns_limit_l_max 21
_diffrn_reflns_limit_l_min -18
_diffrn_reflns_number 8079
_diffrn_reflns_theta_full 25.05
_diffrn_reflns_theta_max 25.05
_diffrn_reflns_theta_min 2.23
_exptl_absorpt_coefficient_mu 0.237
_exptl_absorpt_correction_T_max 0.9721
_exptl_absorpt_correction_T_min 0.9410
_exptl_absorpt_correction_type multi-scan
_exptl_absorpt_process_details sadabs
_exptl_crystal_colour colourless
_exptl_crystal_density_diffrn 1.398
_exptl_crystal_density_method 'not measured'
_exptl_crystal_description block
_exptl_crystal_F_000 648
_exptl_crystal_size_max 0.26
_exptl_crystal_size_mid 0.18
_exptl_crystal_size_min 0.12
_refine_diff_density_max 0.254
_refine_diff_density_min -0.270
_refine_diff_density_rms 0.045
_refine_ls_extinction_coef 0.0012(12)
_refine_ls_extinction_expression Fc^*^=kFc[1+0.001xFc^2^\l^3^/sin(2\q)]^-1/4^
_refine_ls_extinction_method SHELXL
_refine_ls_goodness_of_fit_ref 1.017
_refine_ls_hydrogen_treatment constr
_refine_ls_matrix_type full
_refine_ls_number_parameters 193
_refine_ls_number_reflns 2585
_refine_ls_number_restraints 0
_refine_ls_restrained_S_all 1.017
_refine_ls_R_factor_all 0.1024
_refine_ls_R_factor_gt 0.0521
_refine_ls_shift/su_max 0.000
_refine_ls_shift/su_mean 0.000
_refine_ls_structure_factor_coef Fsqd
_refine_ls_weighting_details 'calc w=1/[\s^2^(Fo^2^)+(0.0562P)^2^+0.3923P] where P=(Fo^2^+2Fc^2^)/3'
_refine_ls_weighting_scheme calc
_refine_ls_wR_factor_gt 0.1144
_refine_ls_wR_factor_ref 0.1402
_reflns_number_gt 1533
_reflns_number_total 2585
_reflns_threshold_expression >2sigma(I)
_cod_data_source_file c2ob25374g.txt
_cod_data_source_block 111109a
_cod_depositor_comments
;
The following automatic conversions were performed:

'_symmetry_cell_setting' value 'Monoclinic' changed to 'monoclinic'
according to /home/saulius/struct/CIF-dictionaries/cif_core.dic
dictionary named 'cif_core.dic' version 2.4.1 from 2010-06-29.

Automatic conversion script
Id: cif_fix_values 1715 2011-07-08 13:25:40Z adriana 
;
_cod_original_sg_symbol_H-M P2(1)/c
_cod_database_code 7152340

loop_
_symmetry_equiv_pos_as_xyz
'x, y, z'
'-x, y+1/2, -z+1/2'
'-x, -y, -z'
'x, -y-1/2, z-1/2'

loop_
_atom_site_label
_atom_site_type_symbol
_atom_site_fract_x
_atom_site_fract_y
_atom_site_fract_z
_atom_site_U_iso_or_equiv
_atom_site_adp_type
_atom_site_occupancy
_atom_site_symmetry_multiplicity
_atom_site_calc_flag
_atom_site_refinement_flags
N1 N 0.1776(3) 0.7226(2) 0.24498(14) 0.0482(7) Uani 1 1 d .
O1 O -0.0345(3) 0.8059(2) 0.32268(14) 0.0784(9) Uani 1 1 d .
O2 O -0.0976(3) 0.6095(3) 0.24890(13) 0.0693(8) Uani 1 1 d .
O3 O 0.4889(3) 0.6492(3) 0.06362(13) 0.0705(8) Uani 1 1 d .
O4 O 0.1906(4) 0.4814(3) 0.00905(15) 0.0995(11) Uani 1 1 d .
H4 H 0.0911 0.4543 0.0067 0.149 Uiso 1 1 calc R
S1 S 0.02282(12) 0.68868(9) 0.29569(5) 0.0548(3) Uani 1 1 d .
C1 C 0.3147(5) 0.8114(3) 0.2781(2) 0.0705(11) Uani 1 1 d .
H1A H 0.3409 0.8006 0.3326 0.085 Uiso 1 1 calc R
H1B H 0.2811 0.8976 0.2670 0.085 Uiso 1 1 calc R
C2 C 0.4646(5) 0.7739(4) 0.2387(2) 0.0763(12) Uani 1 1 d .
H2 H 0.5698 0.8168 0.2434 0.092 Uiso 1 1 calc R
C3 C 0.4318(4) 0.6739(4) 0.19681(19) 0.0554(10) Uani 1 1 d .
C4 C 0.5352(5) 0.6138(4) 0.1428(2) 0.0730(12) Uani 1 1 d .
H4A H 0.6584 0.5984 0.1603 0.088 Uiso 1 1 calc R
C5 C 0.4485(5) 0.5274(4) 0.08775(19) 0.0625(10) Uani 1 1 d .
H5 H 0.5209 0.4596 0.0720 0.075 Uiso 1 1 calc R
C6 C 0.2612(5) 0.4975(3) 0.0861(2) 0.0640(11) Uani 1 1 d .
H6 H 0.2520 0.4175 0.1123 0.077 Uiso 1 1 calc R
C7 C 0.1617(4) 0.5943(3) 0.12417(17) 0.0526(9) Uani 1 1 d .
H7A H 0.0455 0.5637 0.1280 0.063 Uiso 1 1 calc R
H7B H 0.1515 0.6705 0.0942 0.063 Uiso 1 1 calc R
C8 C 0.2548(4) 0.6219(3) 0.20244(16) 0.0441(8) Uani 1 1 d .
H8 H 0.2654 0.5448 0.2327 0.053 Uiso 1 1 calc R
C9 C 0.1124(4) 0.5993(3) 0.37454(17) 0.0459(8) Uani 1 1 d .
C10 C 0.1222(4) 0.4693(3) 0.3686(2) 0.0583(10) Uani 1 1 d .
H10 H 0.0805 0.4293 0.3233 0.070 Uiso 1 1 calc R
C11 C 0.1942(5) 0.4008(4) 0.4303(2) 0.0649(10) Uani 1 1 d .
H11 H 0.2002 0.3141 0.4261 0.078 Uiso 1 1 calc R
C12 C 0.2579(4) 0.4565(4) 0.4983(2) 0.0566(10) Uani 1 1 d .
C13 C 0.2468(5) 0.5847(4) 0.50345(19) 0.0621(10) Uani 1 1 d .
H13 H 0.2889 0.6237 0.5489 0.075 Uiso 1 1 calc R
C14 C 0.1744(5) 0.6577(3) 0.44250(19) 0.0574(10) Uani 1 1 d .
H14 H 0.1677 0.7442 0.4472 0.069 Uiso 1 1 calc R
C15 C 0.3365(5) 0.3798(4) 0.5657(2) 0.0898(14) Uani 1 1 d .
H15A H 0.4021 0.4336 0.6021 0.135 Uiso 1 1 calc R
H15B H 0.4119 0.3171 0.5492 0.135 Uiso 1 1 calc R
H15C H 0.2455 0.3400 0.5886 0.135 Uiso 1 1 calc R

loop_
_atom_site_aniso_label
_atom_site_aniso_U_11
_atom_site_aniso_U_22
_atom_site_aniso_U_33
_atom_site_aniso_U_23
_atom_site_aniso_U_13
_atom_site_aniso_U_12
N1 0.0518(17) 0.0449(17) 0.0477(16) -0.0076(13) 0.0054(13) 0.0031(14)
O1 0.095(2) 0.0708(18) 0.0715(17) -0.0028(14) 0.0191(15) 0.0445(15)
O2 0.0412(14) 0.105(2) 0.0593(15) -0.0096(15) -0.0023(11) -0.0014(14)
O3 0.0671(17) 0.087(2) 0.0592(16) 0.0140(14) 0.0161(13) -0.0154(15)
O4 0.075(2) 0.153(3) 0.0735(19) -0.0549(19) 0.0235(15) -0.036(2)
S1 0.0511(6) 0.0630(7) 0.0504(5) -0.0036(5) 0.0077(4) 0.0157(5)
C1 0.087(3) 0.053(2) 0.068(2) -0.011(2) -0.002(2) -0.018(2)
C2 0.062(3) 0.097(3) 0.068(3) -0.006(2) 0.002(2) -0.026(2)
C3 0.046(2) 0.071(3) 0.047(2) 0.0019(19) 0.0005(17) -0.0036(19)
C4 0.050(2) 0.116(4) 0.053(2) 0.013(2) 0.0042(19) 0.013(2)
C5 0.074(3) 0.065(3) 0.052(2) 0.015(2) 0.025(2) 0.019(2)
C6 0.082(3) 0.062(3) 0.053(2) -0.0122(19) 0.028(2) -0.017(2)
C7 0.047(2) 0.064(2) 0.048(2) -0.0100(17) 0.0120(16) -0.0129(18)
C8 0.050(2) 0.0408(19) 0.0419(18) 0.0013(15) 0.0068(15) 0.0025(16)
C9 0.0438(19) 0.049(2) 0.046(2) -0.0064(16) 0.0099(15) 0.0042(17)
C10 0.060(2) 0.056(2) 0.059(2) -0.0116(19) 0.0112(19) 0.000(2)
C11 0.067(3) 0.049(2) 0.081(3) 0.004(2) 0.021(2) 0.006(2)
C12 0.049(2) 0.062(3) 0.061(2) 0.013(2) 0.0160(18) 0.0041(19)
C13 0.063(2) 0.078(3) 0.045(2) -0.003(2) 0.0043(18) 0.001(2)
C14 0.068(2) 0.049(2) 0.057(2) -0.0049(18) 0.0133(19) 0.0049(19)
C15 0.078(3) 0.110(4) 0.084(3) 0.039(3) 0.022(2) 0.020(3)

loop_
_atom_type_symbol
_atom_type_description
_atom_type_scat_dispersion_real
_atom_type_scat_dispersion_imag
_atom_type_scat_source
C C 0.0033 0.0016 'International Tables Vol C Tables 4.2.6.8 and 6.1.1.4'
H H 0.0000 0.0000 'International Tables Vol C Tables 4.2.6.8 and 6.1.1.4'
N N 0.0061 0.0033 'International Tables Vol C Tables 4.2.6.8 and 6.1.1.4'
O O 0.0106 0.0060 'International Tables Vol C Tables 4.2.6.8 and 6.1.1.4'
S S 0.1246 0.1234 'International Tables Vol C Tables 4.2.6.8 and 6.1.1.4'

loop_
_geom_angle_atom_site_label_1
_geom_angle_atom_site_label_2
_geom_angle_atom_site_label_3
_geom_angle
C8 N1 C1 110.3(3)
C8 N1 S1 119.7(2)
C1 N1 S1 117.5(2)
C5 O3 C4 60.3(2)
C6 O4 H4 109.5
O1 S1 O2 120.01(16)
O1 S1 N1 105.95(15)
O2 S1 N1 106.20(13)
O1 S1 C9 108.28(15)
O2 S1 C9 107.42(16)
N1 S1 C9 108.54(14)
N1 C1 C2 101.8(3)
N1 C1 H1A 111.4
C2 C1 H1A 111.4
N1 C1 H1B 111.4
C2 C1 H1B 111.4
H1A C1 H1B 109.3
C3 C2 C1 112.4(3)
C3 C2 H2 123.8
C1 C2 H2 123.8
C2 C3 C4 130.0(4)
C2 C3 C8 112.1(3)
C4 C3 C8 117.7(3)
C5 C4 O3 58.5(2)
C5 C4 C3 118.3(3)
O3 C4 C3 115.5(3)
C5 C4 H4A 117.2
O3 C4 H4A 117.2
C3 C4 H4A 117.2
O3 C5 C4 61.1(2)
O3 C5 C6 116.5(3)
C4 C5 C6 121.2(3)
O3 C5 H5 115.6
C4 C5 H5 115.6
C6 C5 H5 115.6
O4 C6 C5 107.3(3)
O4 C6 C7 111.3(3)
C5 C6 C7 113.8(3)
O4 C6 H6 108.1
C5 C6 H6 108.1
C7 C6 H6 108.1
C6 C7 C8 109.7(3)
C6 C7 H7A 109.7
C8 C7 H7A 109.7
C6 C7 H7B 109.7
C8 C7 H7B 109.7
H7A C7 H7B 108.2
N1 C8 C3 101.6(3)
N1 C8 C7 115.7(3)
C3 C8 C7 110.0(3)
N1 C8 H8 109.7
C3 C8 H8 109.7
C7 C8 H8 109.7
C14 C9 C10 119.8(3)
C14 C9 S1 120.3(3)
C10 C9 S1 119.9(3)
C11 C10 C9 119.2(3)
C11 C10 H10 120.4
C9 C10 H10 120.4
C10 C11 C12 122.1(4)
C10 C11 H11 118.9
C12 C11 H11 118.9
C13 C12 C11 118.0(3)
C13 C12 C15 120.6(4)
C11 C12 C15 121.4(4)
C12 C13 C14 121.8(3)
C12 C13 H13 119.1
C14 C13 H13 119.1
C9 C14 C13 119.0(3)
C9 C14 H14 120.5
C13 C14 H14 120.5
C12 C15 H15A 109.5
C12 C15 H15B 109.5
H15A C15 H15B 109.5
C12 C15 H15C 109.5
H15A C15 H15C 109.5
H15B C15 H15C 109.5

loop_
_geom_bond_atom_site_label_1
_geom_bond_atom_site_label_2
_geom_bond_distance
N1 C8 1.486(4)
N1 C1 1.487(4)
N1 S1 1.636(3)
O1 S1 1.432(2)
O2 S1 1.440(2)
O3 C5 1.418(4)
O3 C4 1.456(4)
O4 C6 1.417(4)
O4 H4 0.8200
S1 C9 1.761(3)
C1 C2 1.491(5)
C1 H1A 0.9700
C1 H1B 0.9700
C2 C3 1.307(5)
C2 H2 0.9300
C3 C4 1.478(5)
C3 C8 1.497(4)
C4 C5 1.444(5)
C4 H4A 0.9800
C5 C6 1.485(5)
C5 H5 0.9800
C6 C7 1.504(4)
C6 H6 0.9800
C7 C8 1.510(4)
C7 H7A 0.9700
C7 H7B 0.9700
C8 H8 0.9800
C9 C14 1.388(4)
C9 C10 1.395(4)
C10 C11 1.375(5)
C10 H10 0.9300
C11 C12 1.379(5)
C11 H11 0.9300
C12 C13 1.374(5)
C12 C15 1.512(5)
C13 C14 1.391(5)
C13 H13 0.9300
C14 H14 0.9300
C15 H15A 0.9600
C15 H15B 0.9600
C15 H15C 0.9600

loop_
_geom_hbond_atom_site_label_D
_geom_hbond_atom_site_label_H
_geom_hbond_atom_site_label_A
_geom_hbond_distance_DH
_geom_hbond_distance_HA
_geom_hbond_distance_DA
_geom_hbond_angle_DHA
_geom_hbond_site_symmetry_A
O4 H4 O4 0.82 2.27 2.960(6) 141.6 3_565

loop_
_geom_torsion_atom_site_label_1
_geom_torsion_atom_site_label_2
_geom_torsion_atom_site_label_3
_geom_torsion_atom_site_label_4
_geom_torsion
C8 N1 S1 O1 -174.3(2)
C1 N1 S1 O1 47.3(3)
C8 N1 S1 O2 -45.7(3)
C1 N1 S1 O2 175.9(2)
C8 N1 S1 C9 69.6(2)
C1 N1 S1 C9 -68.8(3)
C8 N1 C1 C2 12.1(4)
S1 N1 C1 C2 154.2(2)
N1 C1 C2 C3 -6.1(4)
C1 C2 C3 C4 172.8(3)
C1 C2 C3 C8 -2.2(5)
C5 O3 C4 C3 -108.9(4)
C2 C3 C4 C5 -161.9(4)
C8 C3 C4 C5 12.8(5)
C2 C3 C4 O3 -95.5(5)
C8 C3 C4 O3 79.2(4)
C4 O3 C5 C6 112.7(4)
C3 C4 C5 O3 104.1(4)
O3 C4 C5 C6 -105.2(4)
C3 C4 C5 C6 -1.1(5)
O3 C5 C6 O4 73.6(4)
C4 C5 C6 O4 144.4(4)
O3 C5 C6 C7 -50.0(4)
C4 C5 C6 C7 20.8(5)
O4 C6 C7 C8 -172.2(3)
C5 C6 C7 C8 -50.8(4)
C1 N1 C8 C3 -13.2(3)
S1 N1 C8 C3 -154.3(2)
C1 N1 C8 C7 -132.3(3)
S1 N1 C8 C7 86.6(3)
C2 C3 C8 N1 9.5(4)
C4 C3 C8 N1 -166.2(3)
C2 C3 C8 C7 132.6(3)
C4 C3 C8 C7 -43.1(4)
C6 C7 C8 N1 176.0(3)
C6 C7 C8 C3 61.6(4)
O1 S1 C9 C14 -22.9(3)
O2 S1 C9 C14 -153.8(3)
N1 S1 C9 C14 91.7(3)
O1 S1 C9 C10 157.6(3)
O2 S1 C9 C10 26.6(3)
N1 S1 C9 C10 -87.8(3)
C14 C9 C10 C11 -0.3(5)
S1 C9 C10 C11 179.3(3)
C9 C10 C11 C12 -0.2(5)
C10 C11 C12 C13 0.4(5)
C10 C11 C12 C15 179.9(3)
C11 C12 C13 C14 -0.2(5)
C15 C12 C13 C14 -179.7(3)
C10 C9 C14 C13 0.5(5)
S1 C9 C14 C13 -179.0(3)
C12 C13 C14 C9 -0.3(5)
